data_4031721
loop_
_publ_author_name
'Malysheva, Svetlana F.'
'Artem'ev, Alexander V.'
'Gusarova, Nina K.'
'Belogorlova, Nataliya A.'
'Albanov, Alexander I.'
'Liu, C. W.'
'Trofimov, Boris A.'

_publ_section_title
;
 Aerobic addition of secondary phosphine oxides to vinyl sulfides: a
 shortcut to 1-hydroxy-2-(organosulfanyl)ethyl(diorganyl)phosphine oxides.
;
_journal_name_full 'Beilstein journal of organic chemistry'
_journal_page_first 1985
_journal_page_last 1990
_journal_paper_doi 10.3762/bjoc.11.214
_journal_volume 11
_journal_year 2015
_chemical_formula_sum 'C24 H27 O2 P S'
_chemical_formula_weight 410.48
_space_group_crystal_system monoclinic
_space_group_IT_number 14
_space_group_name_Hall '-P 2ybc'
_space_group_name_H-M_alt 'P 1 21/c 1'
_symmetry_space_group_name_Hall '-P 2ybc'
_symmetry_space_group_name_H-M 'P 1 21/c 1'
_atom_sites_solution_hydrogens geom
_audit_creation_method SHELXL-2014/7
_cell_angle_alpha 90
_cell_angle_beta 105.3574(13)
_cell_angle_gamma 90
_cell_formula_units_Z 4
_cell_length_a 14.4632(6)
_cell_length_b 10.7632(5)
_cell_length_c 14.5754(6)
_cell_measurement_reflns_used 3503
_cell_measurement_temperature 296(2)
_cell_measurement_theta_max 26.34
_cell_measurement_theta_min 2.38
_cell_volume 2187.94(16)
_computing_cell_refinement 'Bruker SAINT'
_computing_data_collection 'Bruker APEX2'
_computing_data_reduction 'Bruker SAINT'
_computing_molecular_graphics 'Bruker SHELXTL'
_computing_publication_material 'Bruker SHELXTL'
_computing_structure_refinement 'SHELXL-2014/7 (Sheldrick, 2014)'
_computing_structure_solution 'SHELXS-97 (Sheldrick 2008)'
_diffrn_ambient_temperature 296(2)
_diffrn_measured_fraction_theta_full 0.999
_diffrn_measured_fraction_theta_max 0.999
_diffrn_measurement_device_type 'Bruker APEX-II CCD'
_diffrn_measurement_method '\f and \w scans'
_diffrn_radiation_type MoK\a
_diffrn_radiation_wavelength 0.71073
_diffrn_reflns_av_R_equivalents 0.0546
_diffrn_reflns_av_unetI/netI 0.0579
_diffrn_reflns_laue_measured_fraction_full 0.999
_diffrn_reflns_laue_measured_fraction_max 0.999
_diffrn_reflns_limit_h_max 14
_diffrn_reflns_limit_h_min -17
_diffrn_reflns_limit_k_max 12
_diffrn_reflns_limit_k_min -12
_diffrn_reflns_limit_l_max 16
_diffrn_reflns_limit_l_min -17
_diffrn_reflns_number 12846
_diffrn_reflns_point_group_measured_fraction_full 0.999
_diffrn_reflns_point_group_measured_fraction_max 0.999
_diffrn_reflns_theta_full 25.000
_diffrn_reflns_theta_max 25.000
_diffrn_reflns_theta_min 2.383
_exptl_absorpt_coefficient_mu 0.238
_exptl_absorpt_correction_T_max 0.7454
_exptl_absorpt_correction_T_min 0.6652
_exptl_absorpt_correction_type multi-scan
_exptl_absorpt_process_details SADABS
_exptl_crystal_colour colourless
_exptl_crystal_density_diffrn 1.246
_exptl_crystal_description plate
_exptl_crystal_F_000 872
_exptl_crystal_size_max 0.280
_exptl_crystal_size_mid 0.240
_exptl_crystal_size_min 0.110
_refine_diff_density_max 0.204
_refine_diff_density_min -0.192
_refine_diff_density_rms 0.040
_refine_ls_extinction_method none
_refine_ls_goodness_of_fit_ref 1.009
_refine_ls_hydrogen_treatment constr
_refine_ls_matrix_type full
_refine_ls_number_parameters 254
_refine_ls_number_reflns 3856
_refine_ls_number_restraints 0
_refine_ls_restrained_S_all 1.009
_refine_ls_R_factor_all 0.0901
_refine_ls_R_factor_gt 0.0448
_refine_ls_shift/su_max 0.000
_refine_ls_shift/su_mean 0.000
_refine_ls_structure_factor_coef Fsqd
_refine_ls_weighting_details 'w=1/[\s^2^(Fo^2^)+(0.0326P)^2^+0.6493P] where P=(Fo^2^+2Fc^2^)/3'
_refine_ls_weighting_scheme calc
_refine_ls_wR_factor_gt 0.0840
_refine_ls_wR_factor_ref 0.1002
_reflns_Friedel_coverage 0.000
_reflns_number_gt 2419
_reflns_number_total 3856
_reflns_threshold_expression 'I > 2\s(I)'
_cod_data_source_file 1860-5397-11-214-S2.cif
_cod_data_source_block 1
_cod_depositor_comments 'Adding full bibliography for 4031721.cif.'
_cod_database_code 4031721
_shelx_shelxl_version_number 2014/7
_shelx_space_group_comment
; 
The symmetry employed for this shelxl refinement is uniquely defined 
by the following loop, which should always be used as a source of 
symmetry information in preference to the above space-group names. 
They are only intended as comments. 
;
_shelx_estimated_absorpt_t_min 0.936
_shelx_estimated_absorpt_t_max 0.974

loop_
_space_group_symop_operation_xyz
'x, y, z'
'-x, y+1/2, -z+1/2'
'-x, -y, -z'
'x, -y-1/2, z-1/2'

loop_
_atom_site_label
_atom_site_type_symbol
_atom_site_fract_x
_atom_site_fract_y
_atom_site_fract_z
_atom_site_U_iso_or_equiv
_atom_site_adp_type
_atom_site_occupancy
_atom_site_site_symmetry_order
_atom_site_calc_flag
_atom_site_refinement_flags_posn
_atom_site_refinement_flags_adp
C1 C 1.36013(18) 0.3829(3) 0.2721(2) 0.0486(7) Uani 1 1 d . .
C2 C 1.4378(2) 0.4065(3) 0.3483(2) 0.0704(9) Uani 1 1 d . .
H2 H 1.4409 0.4800 0.3825 0.085 Uiso 1 1 calc R U
C3 C 1.5115(2) 0.3203(5) 0.3737(3) 0.0911(13) Uani 1 1 d . .
H3 H 1.5638 0.3362 0.4253 0.109 Uiso 1 1 calc R U
C4 C 1.5080(3) 0.2125(4) 0.3239(3) 0.0923(13) Uani 1 1 d . .
H4 H 1.5578 0.1553 0.3409 0.111 Uiso 1 1 calc R U
C5 C 1.4315(3) 0.1894(3) 0.2495(3) 0.0889(12) Uani 1 1 d . .
H5 H 1.4286 0.1153 0.2160 0.107 Uiso 1 1 calc R U
C6 C 1.3578(2) 0.2740(3) 0.2227(2) 0.0701(9) Uani 1 1 d . .
H6 H 1.3062 0.2572 0.1707 0.084 Uiso 1 1 calc R U
C7 C 1.16041(17) 0.4094(2) 0.2029(2) 0.0467(7) Uani 1 1 d . .
H7A H 1.1465 0.3904 0.1355 0.056 Uiso 1 1 calc R U
H7B H 1.1674 0.3317 0.2377 0.056 Uiso 1 1 calc R U
C8 C 1.07947(17) 0.4839(2) 0.22234(19) 0.0409(6) Uani 1 1 d . .
H8 H 1.0953 0.5035 0.2904 0.049 Uiso 1 1 calc R U
C9 C 0.88924(17) 0.4878(2) 0.24688(17) 0.0401(6) Uani 1 1 d . .
H9A H 0.9055 0.5752 0.2469 0.048 Uiso 1 1 calc R U
H9B H 0.8227 0.4782 0.2113 0.048 Uiso 1 1 calc R U
C10 C 0.9016(3) 0.4443(3) 0.3484(2) 0.0758(10) Uani 1 1 d . .
H10A H 0.8762 0.3607 0.3468 0.091 Uiso 1 1 calc R U
H10B H 0.9697 0.4402 0.3797 0.091 Uiso 1 1 calc R U
C11 C 0.8542(2) 0.5240(3) 0.40753(19) 0.0503(7) Uani 1 1 d . .
C12 C 0.8989(2) 0.6275(3) 0.4543(2) 0.0618(8) Uani 1 1 d . .
H12 H 0.9576 0.6523 0.4455 0.074 Uiso 1 1 calc R U
C13 C 0.8582(3) 0.6952(3) 0.5139(2) 0.0746(10) Uani 1 1 d . .
H13 H 0.8903 0.7637 0.5462 0.090 Uiso 1 1 calc R U
C14 C 0.7713(3) 0.6619(4) 0.5256(2) 0.0799(11) Uani 1 1 d . .
H14 H 0.7435 0.7078 0.5653 0.096 Uiso 1 1 calc R U
C15 C 0.7255(3) 0.5610(4) 0.4789(3) 0.0798(11) Uani 1 1 d . .
H15 H 0.6661 0.5378 0.4866 0.096 Uiso 1 1 calc R U
C16 C 0.7663(2) 0.4933(3) 0.4204(2) 0.0657(9) Uani 1 1 d . .
H16 H 0.7337 0.4248 0.3886 0.079 Uiso 1 1 calc R U
C17 C 0.92111(18) 0.4160(2) 0.06260(18) 0.0450(7) Uani 1 1 d . .
H17A H 0.8999 0.5010 0.0483 0.054 Uiso 1 1 calc R U
H17B H 0.9737 0.4012 0.0343 0.054 Uiso 1 1 calc R U
C18 C 0.83822(19) 0.3282(3) 0.01606(19) 0.0507(7) Uani 1 1 d . .
H18A H 0.8232 0.3376 -0.0525 0.061 Uiso 1 1 calc R U
H18B H 0.8585 0.2431 0.0313 0.061 Uiso 1 1 calc R U
C19 C 0.74948(19) 0.3528(3) 0.04827(19) 0.0452(7) Uani 1 1 d . .
C20 C 0.6991(2) 0.4630(3) 0.0249(2) 0.0603(8) Uani 1 1 d . .
H20 H 0.7173 0.5193 -0.0155 0.072 Uiso 1 1 calc R U
C21 C 0.6225(2) 0.4899(3) 0.0609(3) 0.0763(10) Uani 1 1 d . .
H21 H 0.5900 0.5648 0.0456 0.092 Uiso 1 1 calc R U
C22 C 0.5938(2) 0.4066(4) 0.1193(3) 0.0818(11) Uani 1 1 d . .
H22 H 0.5418 0.4248 0.1433 0.098 Uiso 1 1 calc R U
C23 C 0.6420(2) 0.2971(3) 0.1419(2) 0.0715(10) Uani 1 1 d . .
H23 H 0.6227 0.2404 0.1813 0.086 Uiso 1 1 calc R U
C24 C 0.7189(2) 0.2703(3) 0.1067(2) 0.0573(8) Uani 1 1 d . .
H24 H 0.7510 0.1952 0.1226 0.069 Uiso 1 1 calc R U
O1 O 1.06832(14) 0.59706(15) 0.17016(13) 0.0502(5) Uani 1 1 d . .
H1 H 1.0550 0.6531 0.2025 0.075 Uiso 1 1 calc R U
O2 O 0.97674(13) 0.26623(15) 0.21947(13) 0.0491(5) Uani 1 1 d . .
P1 P 0.96492(5) 0.39952(6) 0.18971(5) 0.03774(19) Uani 1 1 d . .
S1 S 1.27029(5) 0.49816(7) 0.23943(6) 0.0580(2) Uani 1 1 d . .

loop_
_atom_site_aniso_label
_atom_site_aniso_U_11
_atom_site_aniso_U_22
_atom_site_aniso_U_33
_atom_site_aniso_U_23
_atom_site_aniso_U_13
_atom_site_aniso_U_12
C1 0.0405(16) 0.0610(19) 0.0472(17) -0.0006(15) 0.0167(14) -0.0044(14)
C2 0.0509(19) 0.093(3) 0.064(2) -0.006(2) 0.0097(16) -0.019(2)
C3 0.043(2) 0.127(4) 0.092(3) 0.027(3) -0.0039(19) -0.012(2)
C4 0.053(2) 0.103(3) 0.124(4) 0.045(3) 0.027(2) 0.014(2)
C5 0.069(3) 0.079(3) 0.118(3) -0.001(2) 0.022(2) 0.019(2)
C6 0.055(2) 0.074(2) 0.075(2) -0.010(2) 0.0063(17) 0.0134(18)
C7 0.0430(15) 0.0414(15) 0.0569(18) -0.0051(14) 0.0154(13) -0.0015(13)
C8 0.0493(16) 0.0323(15) 0.0450(16) 0.0016(12) 0.0194(13) 0.0020(12)
C9 0.0431(15) 0.0384(15) 0.0413(16) 0.0032(12) 0.0156(12) 0.0048(12)
C10 0.103(3) 0.080(2) 0.056(2) 0.0205(18) 0.0431(19) 0.041(2)
C11 0.0646(19) 0.0527(19) 0.0382(17) 0.0139(15) 0.0218(14) 0.0165(16)
C12 0.068(2) 0.060(2) 0.058(2) 0.0177(18) 0.0193(17) 0.0007(17)
C13 0.114(3) 0.053(2) 0.049(2) 0.0007(17) 0.008(2) 0.004(2)
C14 0.122(3) 0.073(3) 0.059(2) 0.008(2) 0.050(2) 0.030(2)
C15 0.087(3) 0.080(3) 0.092(3) 0.010(2) 0.059(2) 0.008(2)
C16 0.074(2) 0.056(2) 0.070(2) -0.0038(17) 0.0251(18) -0.0059(18)
C17 0.0516(16) 0.0417(15) 0.0475(17) 0.0017(13) 0.0231(13) 0.0006(13)
C18 0.0607(18) 0.0489(17) 0.0453(17) -0.0057(14) 0.0190(15) -0.0056(15)
C19 0.0427(16) 0.0499(17) 0.0403(17) -0.0032(14) 0.0062(13) -0.0034(14)
C20 0.0560(19) 0.065(2) 0.057(2) 0.0113(17) 0.0092(16) 0.0027(17)
C21 0.061(2) 0.072(2) 0.091(3) 0.011(2) 0.011(2) 0.0203(19)
C22 0.057(2) 0.094(3) 0.102(3) 0.002(2) 0.033(2) 0.011(2)
C23 0.064(2) 0.071(2) 0.086(3) 0.007(2) 0.0323(19) -0.0050(19)
C24 0.0575(19) 0.0497(18) 0.068(2) 0.0029(16) 0.0226(16) 0.0002(15)
O1 0.0696(13) 0.0319(10) 0.0572(12) -0.0001(10) 0.0309(10) -0.0005(10)
O2 0.0609(12) 0.0307(10) 0.0609(13) 0.0084(9) 0.0254(10) 0.0040(9)
P1 0.0441(4) 0.0301(3) 0.0435(4) 0.0030(3) 0.0194(3) 0.0012(3)
S1 0.0484(4) 0.0488(4) 0.0775(6) -0.0093(4) 0.0181(4) -0.0075(4)

loop_
_atom_type_symbol
_atom_type_description
_atom_type_scat_dispersion_real
_atom_type_scat_dispersion_imag
_atom_type_scat_source
C C 0.0033 0.0016 'International Tables Vol C Tables 4.2.6.8 and 6.1.1.4'
H H 0.0000 0.0000 'International Tables Vol C Tables 4.2.6.8 and 6.1.1.4'
O O 0.0106 0.0060 'International Tables Vol C Tables 4.2.6.8 and 6.1.1.4'
P P 0.1023 0.0942 'International Tables Vol C Tables 4.2.6.8 and 6.1.1.4'
S S 0.1246 0.1234 'International Tables Vol C Tables 4.2.6.8 and 6.1.1.4'

loop_
_geom_angle_atom_site_label_1
_geom_angle_atom_site_label_2
_geom_angle_atom_site_label_3
_geom_angle
C6 C1 C2 118.8(3)
C6 C1 S1 123.0(2)
C2 C1 S1 118.1(2)
C1 C2 C3 119.8(3)
C1 C2 H2 120.1
C3 C2 H2 120.1
C4 C3 C2 120.6(4)
C4 C3 H3 119.7
C2 C3 H3 119.7
C5 C4 C3 119.5(4)
C5 C4 H4 120.3
C3 C4 H4 120.3
C4 C5 C6 120.9(4)
C4 C5 H5 119.6
C6 C5 H5 119.5
C1 C6 C5 120.4(3)
C1 C6 H6 119.8
C5 C6 H6 119.8
C8 C7 S1 109.21(18)
C8 C7 H7A 109.8
S1 C7 H7A 109.8
C8 C7 H7B 109.8
S1 C7 H7B 109.8
H7A C7 H7B 108.3
O1 C8 C7 109.8(2)
O1 C8 P1 108.54(17)
C7 C8 P1 112.34(17)
O1 C8 H8 108.7
C7 C8 H8 108.7
P1 C8 H8 108.7
C10 C9 P1 110.96(18)
C10 C9 H9A 109.4
P1 C9 H9A 109.4
C10 C9 H9B 109.4
P1 C9 H9B 109.4
H9A C9 H9B 108.0
C11 C10 C9 115.4(2)
C11 C10 H10A 108.4
C9 C10 H10A 108.4
C11 C10 H10B 108.4
C9 C10 H10B 108.4
H10A C10 H10B 107.5
C16 C11 C12 117.2(3)
C16 C11 C10 121.4(3)
C12 C11 C10 121.4(3)
C11 C12 C13 121.2(3)
C11 C12 H12 119.4
C13 C12 H12 119.4
C14 C13 C12 120.1(3)
C14 C13 H13 120.0
C12 C13 H13 120.0
C15 C14 C13 119.5(3)
C15 C14 H14 120.3
C13 C14 H14 120.3
C14 C15 C16 120.3(3)
C14 C15 H15 119.8
C16 C15 H15 119.8
C15 C16 C11 121.6(3)
C15 C16 H16 119.2
C11 C16 H16 119.2
C18 C17 P1 114.50(18)
C18 C17 H17A 108.6
P1 C17 H17A 108.6
C18 C17 H17B 108.6
P1 C17 H17B 108.6
H17A C17 H17B 107.6
C19 C18 C17 112.7(2)
C19 C18 H18A 109.1
C17 C18 H18A 109.1
C19 C18 H18B 109.1
C17 C18 H18B 109.1
H18A C18 H18B 107.8
C24 C19 C20 117.9(3)
C24 C19 C18 121.3(3)
C20 C19 C18 120.7(3)
C21 C20 C19 120.7(3)
C21 C20 H20 119.7
C19 C20 H20 119.7
C22 C21 C20 120.3(3)
C22 C21 H21 119.9
C20 C21 H21 119.9
C23 C22 C21 119.6(3)
C23 C22 H22 120.2
C21 C22 H22 120.2
C22 C23 C24 120.2(3)
C22 C23 H23 119.9
C24 C23 H23 119.9
C23 C24 C19 121.2(3)
C23 C24 H24 119.4
C19 C24 H24 119.4
C8 O1 H1 109.5
O2 P1 C17 112.01(11)
O2 P1 C9 113.98(11)
C17 P1 C9 109.33(12)
O2 P1 C8 111.90(11)
C17 P1 C8 105.37(12)
C9 P1 C8 103.59(12)
C1 S1 C7 103.54(13)

loop_
_geom_bond_atom_site_label_1
_geom_bond_atom_site_label_2
_geom_bond_distance
C1 C6 1.371(4)
C1 C2 1.378(4)
C1 S1 1.768(3)
C2 C3 1.387(5)
C2 H2 0.9300
C3 C4 1.363(5)
C3 H3 0.9300
C4 C5 1.351(5)
C4 H4 0.9300
C5 C6 1.378(4)
C5 H5 0.9300
C6 H6 0.9300
C7 C8 1.507(3)
C7 S1 1.810(2)
C7 H7A 0.9700
C7 H7B 0.9700
C8 O1 1.422(3)
C8 P1 1.838(3)
C8 H8 0.9800
C9 C10 1.517(4)
C9 P1 1.810(2)
C9 H9A 0.9700
C9 H9B 0.9700
C10 C11 1.503(4)
C10 H10A 0.9700
C10 H10B 0.9700
C11 C16 1.374(4)
C11 C12 1.375(4)
C12 C13 1.380(4)
C12 H12 0.9300
C13 C14 1.361(5)
C13 H13 0.9300
C14 C15 1.357(5)
C14 H14 0.9300
C15 C16 1.368(4)
C15 H15 0.9300
C16 H16 0.9300
C17 C18 1.536(3)
C17 P1 1.801(3)
C17 H17A 0.9700
C17 H17B 0.9700
C18 C19 1.502(3)
C18 H18A 0.9700
C18 H18B 0.9700
C19 C24 1.382(4)
C19 C20 1.386(4)
C20 C21 1.377(4)
C20 H20 0.9300
C21 C22 1.374(5)
C21 H21 0.9300
C22 C23 1.365(4)
C22 H22 0.9300
C23 C24 1.373(4)
C23 H23 0.9300
C24 H24 0.9300
O1 H1 0.8200
O2 P1 1.4954(17)
